data_4060467
loop_
_publ_author_name
'Vojtech Jancik'
'Leslie W. Pineda'
'A. Claudia St\"uckl'
'Herbert W. Roesky'
'Regine Herbst-Irmer'

_journal_name_full Organometallics
_journal_paper_doi 10.1021/om049400b
_journal_year 2005
_chemical_formula_moiety 'C34 H55 B N2 Ti'
_chemical_formula_sum 'C34 H55 B N2 Ti'
_chemical_formula_weight 550.51
_space_group_IT_number 14
_space_group_name_Hall '-P 2yn'
_symmetry_cell_setting monoclinic
_symmetry_space_group_name_Hall '-P 2yn'
_symmetry_space_group_name_H-M 'P 1 21/n 1'
_cell_angle_alpha 90.00
_cell_angle_beta 102.739(6)
_cell_angle_gamma 90.00
_cell_formula_units_Z 4
_cell_length_a 10.522(2)
_cell_length_b 19.451(4)
_cell_length_c 17.009(3)
_cell_measurement_temperature 132(2)
_cell_volume 3395.4(12)
_diffrn_ambient_temperature 132(2)
_exptl_crystal_density_diffrn 1.077
_cod_original_sg_symbol_H-M 'P 21/n'
_cod_database_code 4060467

loop_
_symmetry_equiv_pos_as_xyz
'x, y, z'
'-x+1/2, y+1/2, -z+1/2'
'-x, -y, -z'
'x-1/2, -y-1/2, z-1/2'

loop_
_atom_site_label
_atom_site_type_symbol
_atom_site_fract_x
_atom_site_fract_y
_atom_site_fract_z
_atom_site_U_iso_or_equiv
_atom_site_adp_type
_atom_site_occupancy
_atom_site_symmetry_multiplicity
_atom_site_calc_flag
_atom_site_refinement_flags
_atom_site_disorder_assembly
_atom_site_disorder_group
Ti1 Ti 0.29871(3) 0.250684(15) 0.482318(18) 0.01899(8) Uani 1 1 d . . .
N2 N 0.17560(13) 0.32321(6) 0.51001(8) 0.0180(3) Uani 1 1 d . . .
C3 C 0.04715(16) 0.31147(8) 0.48532(10) 0.0197(3) Uani 1 1 d . . .
C4 C -0.00571(16) 0.24571(8) 0.46744(10) 0.0202(3) Uani 1 1 d . . .
C5 C 0.05372(16) 0.18069(8) 0.48555(10) 0.0201(3) Uani 1 1 d . . .
N6 N 0.18229(13) 0.17151(6) 0.50726(8) 0.0194(3) Uani 1 1 d . . .
C7 C 0.21901(16) 0.38927(8) 0.54499(10) 0.0203(3) Uani 1 1 d . . .
C8 C 0.23718(17) 0.39747(8) 0.62886(10) 0.0228(4) Uani 1 1 d . . .
C9 C 0.28387(18) 0.46023(9) 0.66298(12) 0.0271(4) Uani 1 1 d . . .
C10 C 0.31301(18) 0.51340(9) 0.61550(12) 0.0290(4) Uani 1 1 d . . .
C11 C 0.29483(18) 0.50459(9) 0.53317(12) 0.0265(4) Uani 1 1 d . . .
C12 C 0.24610(16) 0.44311(8) 0.49554(10) 0.0221(3) Uani 1 1 d . . .
C13 C 0.22518(18) 0.43730(9) 0.40460(11) 0.0250(4) Uani 1 1 d . . .
C14 C 0.3538(2) 0.44487(11) 0.37732(14) 0.0341(5) Uani 1 1 d . . .
C15 C 0.1274(2) 0.49160(10) 0.36207(13) 0.0331(4) Uani 1 1 d . . .
C16 C 0.20487(19) 0.34014(9) 0.68294(11) 0.0265(4) Uani 1 1 d . . .
C17 C 0.3125(3) 0.32996(14) 0.75771(15) 0.0463(6) Uani 1 1 d . . .
C18 C 0.0756(2) 0.35363(12) 0.70673(16) 0.0406(5) Uani 1 1 d . . .
C19 C -0.04804(18) 0.37051(9) 0.47767(13) 0.0252(4) Uani 1 1 d . . .
C20 C -0.0398(2) 0.12105(9) 0.48155(14) 0.0266(4) Uani 1 1 d . . .
C21 C 0.23343(16) 0.10354(8) 0.53121(10) 0.0217(4) Uani 1 1 d . . .
C22 C 0.24358(17) 0.05456(8) 0.47187(11) 0.0235(4) Uani 1 1 d . . .
C23 C 0.29829(18) -0.00960(9) 0.49836(13) 0.0300(4) Uani 1 1 d . . .
C24 C 0.3401(2) -0.02448(9) 0.57881(13) 0.0345(5) Uani 1 1 d . . .
C25 C 0.3301(2) 0.02449(9) 0.63623(13) 0.0318(4) Uani 1 1 d . . .
C26 C 0.27726(18) 0.08938(8) 0.61406(11) 0.0260(4) Uani 1 1 d . . .
C27 C 0.26485(19) 0.14240(9) 0.67780(11) 0.0282(4) Uani 1 1 d . . .
C28 C 0.1281(2) 0.14332(12) 0.69441(13) 0.0365(5) Uani 1 1 d . . .
C29 C 0.3656(2) 0.13272(11) 0.75682(13) 0.0356(5) Uani 1 1 d . . .
C30 C 0.19733(19) 0.06644(9) 0.38186(11) 0.0271(4) Uani 1 1 d . . .
C31 C 0.3102(2) 0.06166(11) 0.33836(15) 0.0379(5) Uani 1 1 d . . .
C32 C 0.0915(2) 0.01464(11) 0.34380(14) 0.0373(5) Uani 1 1 d . . .
C33 C 0.45566(16) 0.25268(8) 0.55602(11) 0.0228(3) Uani 1 1 d . . .
C34 C 0.60021(18) 0.25294(10) 0.58999(12) 0.0318(4) Uani 1 1 d . . .
C35 C 0.6390(3) 0.19217(13) 0.6479(2) 0.0568(8) Uani 1 1 d . . .
C36 C 0.6695(3) 0.2439(3) 0.5208(2) 0.0884(13) Uani 1 1 d . . .
C37 C 0.6421(3) 0.32012(13) 0.6345(2) 0.0551(7) Uani 1 1 d . . .
B38 B 0.3385(2) 0.24855(12) 0.36069(14) 0.0338(5) Uani 1 1 d . . .
H39 H -0.090(2) 0.2440(8) 0.4470(11) 0.015(4) Uiso 1 1 d . . .
H40 H 0.2957(18) 0.4669(9) 0.7179(12) 0.026(5) Uiso 1 1 d . . .
H41 H 0.343(2) 0.5547(10) 0.6394(12) 0.035(6) Uiso 1 1 d . . .
H42 H 0.316(2) 0.5430(11) 0.5023(13) 0.043(6) Uiso 1 1 d . . .
H43 H 0.1922(19) 0.3935(10) 0.3924(11) 0.028(5) Uiso 1 1 d . . .
H44 H 0.420(2) 0.4157(11) 0.4065(13) 0.044(6) Uiso 1 1 d . . .
H45 H 0.331(2) 0.4376(10) 0.3167(14) 0.038(6) Uiso 1 1 d . . .
H46 H 0.385(2) 0.4897(11) 0.3848(12) 0.040(6) Uiso 1 1 d . . .
H47 H 0.105(2) 0.4821(11) 0.3028(15) 0.050(7) Uiso 1 1 d . . .
H48 H 0.162(2) 0.5366(11) 0.3744(13) 0.043(6) Uiso 1 1 d . . .
H49 H 0.040(2) 0.4914(9) 0.3792(12) 0.028(5) Uiso 1 1 d . . .
H50 H 0.1995(16) 0.2983(9) 0.6551(10) 0.015(4) Uiso 1 1 d . . .
H51 H 0.290(2) 0.2915(13) 0.7895(14) 0.050(7) Uiso 1 1 d . . .
H52 H 0.326(2) 0.3697(12) 0.7916(15) 0.057(8) Uiso 1 1 d . . .
H53 H 0.400(3) 0.3212(11) 0.7445(14) 0.054(7) Uiso 1 1 d . . .
H54 H 0.078(2) 0.3963(12) 0.7349(14) 0.051(7) Uiso 1 1 d . . .
H55 H 0.002(2) 0.3527(11) 0.6599(15) 0.054(7) Uiso 1 1 d . . .
H56 H 0.056(2) 0.3157(12) 0.7414(14) 0.058(7) Uiso 1 1 d . . .
H57 H -0.039(2) 0.4001(11) 0.4352(14) 0.045(6) Uiso 1 1 d . . .
H58 H -0.033(3) 0.3965(13) 0.5215(16) 0.062(8) Uiso 1 1 d . . .
H59 H -0.137(2) 0.3562(10) 0.4679(13) 0.043(6) Uiso 1 1 d . . .
H60 H -0.111(3) 0.1324(11) 0.5002(14) 0.050(7) Uiso 1 1 d . . .
H61 H -0.068(2) 0.1057(11) 0.4286(15) 0.051(7) Uiso 1 1 d . . .
H62 H -0.001(2) 0.0861(13) 0.5080(15) 0.058(8) Uiso 1 1 d . . .
H63 H 0.301(2) -0.0420(11) 0.4576(13) 0.043(6) Uiso 1 1 d . . .
H64 H 0.372(2) -0.0680(10) 0.5961(13) 0.043(6) Uiso 1 1 d . . .
H65 H 0.3600(19) 0.0142(9) 0.6900(12) 0.025(5) Uiso 1 1 d . . .
H66 H 0.2798(18) 0.1872(9) 0.6550(11) 0.023(5) Uiso 1 1 d . . .
H67 H 0.058(2) 0.1561(9) 0.6490(12) 0.030(5) Uiso 1 1 d . . .
H68 H 0.109(2) 0.0980(11) 0.7126(12) 0.036(6) Uiso 1 1 d . . .
H69 H 0.125(2) 0.1773(12) 0.7374(16) 0.059(7) Uiso 1 1 d . . .
H70 H 0.356(2) 0.1727(11) 0.7904(13) 0.037(6) Uiso 1 1 d . . .
H71 H 0.452(2) 0.1292(10) 0.7477(12) 0.036(6) Uiso 1 1 d . . .
H72 H 0.3446(19) 0.0918(10) 0.7837(12) 0.031(5) Uiso 1 1 d . . .
H73 H 0.1569(18) 0.1100(9) 0.3734(11) 0.025(5) Uiso 1 1 d . . .
H74 H 0.372(2) 0.0936(12) 0.3609(14) 0.048(7) Uiso 1 1 d . . .
H75 H 0.342(2) 0.0169(11) 0.3401(12) 0.037(6) Uiso 1 1 d . . .
H76 H 0.279(2) 0.0707(10) 0.2822(14) 0.041(6) Uiso 1 1 d . . .
H77 H 0.056(2) 0.0261(11) 0.2860(14) 0.045(6) Uiso 1 1 d . . .
H78 H 0.123(2) -0.0312(12) 0.3482(13) 0.047(6) Uiso 1 1 d . . .
H79 H 0.009(2) 0.0147(11) 0.3694(13) 0.045(6) Uiso 1 1 d . . .
H80 H 0.402(2) 0.2586(9) 0.5944(14) 0.041(6) Uiso 1 1 d . . .
H81 H 0.611(3) 0.1493(15) 0.6160(17) 0.076(9) Uiso 1 1 d . . .
H82 H 0.731(3) 0.1921(12) 0.6646(16) 0.060(7) Uiso 1 1 d . . .
H83 H 0.600(4) 0.2006(19) 0.692(2) 0.127(16) Uiso 1 1 d . . .
H84 H 0.737(3) 0.3218(11) 0.6563(15) 0.052(7) Uiso 1 1 d . . .
H85 H 0.601(3) 0.3237(12) 0.6796(15) 0.052(8) Uiso 1 1 d . . .
H86 H 0.620(3) 0.3603(15) 0.5962(18) 0.088(10) Uiso 1 1 d . . .
H87 H 0.647(3) 0.2836(13) 0.4839(18) 0.060(9) Uiso 1 1 d . . .
H88 H 0.636(5) 0.224(2) 0.476(3) 0.16(2) Uiso 1 1 d . . .
H89 H 0.766(4) 0.2448(14) 0.544(2) 0.109(13) Uiso 1 1 d . . .
H90 H 0.380(2) 0.2045(12) 0.4030(14) 0.055(7) Uiso 1 1 d . . .
H91 H 0.371(2) 0.2987(12) 0.3999(13) 0.051(7) Uiso 1 1 d . . .
H92 H 0.230(2) 0.2461(8) 0.3616(13) 0.034(6) Uiso 1 1 d . . .
H93 H 0.363(2) 0.2484(9) 0.2971(15) 0.043(6) Uiso 1 1 d . . .

loop_
_atom_site_aniso_label
_atom_site_aniso_U_11
_atom_site_aniso_U_22
_atom_site_aniso_U_33
_atom_site_aniso_U_23
_atom_site_aniso_U_13
_atom_site_aniso_U_12
Ti1 0.01798(14) 0.01751(13) 0.02165(15) -0.00033(12) 0.00473(11) 0.00012(12)
N2 0.0196(7) 0.0151(6) 0.0188(7) 0.0004(5) 0.0036(6) 0.0004(5)
C3 0.0188(8) 0.0214(8) 0.0186(8) 0.0004(6) 0.0034(7) 0.0030(6)
C4 0.0148(7) 0.0231(7) 0.0211(8) 0.0000(7) 0.0008(6) -0.0017(7)
C5 0.0201(8) 0.0207(8) 0.0187(8) -0.0004(6) 0.0028(7) -0.0027(6)
N6 0.0209(7) 0.0171(6) 0.0196(7) -0.0001(5) 0.0029(6) 0.0010(5)
C7 0.0178(8) 0.0183(7) 0.0230(9) -0.0014(6) 0.0006(7) 0.0016(6)
C8 0.0226(9) 0.0216(8) 0.0227(9) -0.0014(6) 0.0017(7) 0.0045(6)
C9 0.0276(10) 0.0279(9) 0.0238(10) -0.0064(7) 0.0015(8) 0.0026(7)
C10 0.0266(10) 0.0226(8) 0.0360(11) -0.0087(8) 0.0032(8) -0.0026(7)
C11 0.0263(9) 0.0197(8) 0.0328(11) 0.0000(7) 0.0053(8) -0.0009(7)
C12 0.0206(8) 0.0200(8) 0.0258(9) -0.0002(6) 0.0051(7) 0.0015(6)
C13 0.0313(10) 0.0185(8) 0.0260(10) 0.0014(7) 0.0077(8) -0.0009(7)
C14 0.0392(12) 0.0290(10) 0.0383(12) 0.0020(9) 0.0180(10) -0.0038(9)
C15 0.0415(12) 0.0251(9) 0.0310(11) 0.0070(8) 0.0041(9) 0.0000(8)
C16 0.0348(10) 0.0223(8) 0.0220(9) -0.0009(7) 0.0055(8) 0.0033(7)
C17 0.0511(15) 0.0501(14) 0.0307(12) 0.0108(11) -0.0057(11) 0.0003(11)
C18 0.0444(13) 0.0353(11) 0.0466(14) 0.0094(10) 0.0194(11) 0.0028(10)
C19 0.0180(9) 0.0245(9) 0.0314(10) -0.0012(8) 0.0019(8) 0.0056(7)
C20 0.0231(10) 0.0220(8) 0.0335(11) -0.0003(8) 0.0037(8) -0.0047(7)
C21 0.0197(8) 0.0163(7) 0.0267(9) 0.0019(6) -0.0001(7) -0.0014(6)
C22 0.0208(8) 0.0178(7) 0.0298(10) -0.0017(7) 0.0006(7) -0.0023(6)
C23 0.0271(10) 0.0205(8) 0.0387(12) -0.0050(8) -0.0005(8) 0.0006(7)
C24 0.0352(11) 0.0190(8) 0.0431(12) 0.0043(8) -0.0049(9) 0.0018(7)
C25 0.0348(11) 0.0244(9) 0.0309(11) 0.0057(8) -0.0040(9) -0.0027(8)
C26 0.0273(10) 0.0212(8) 0.0267(9) 0.0022(7) -0.0001(8) -0.0046(7)
C27 0.0385(11) 0.0201(8) 0.0228(9) 0.0027(7) 0.0001(8) -0.0042(7)
C28 0.0406(12) 0.0404(11) 0.0267(11) -0.0020(9) 0.0037(9) 0.0006(9)
C29 0.0428(13) 0.0328(11) 0.0268(10) 0.0022(8) -0.0017(9) -0.0065(9)
C30 0.0322(10) 0.0202(8) 0.0276(10) -0.0049(7) 0.0039(8) 0.0031(7)
C31 0.0462(13) 0.0314(11) 0.0394(13) -0.0054(9) 0.0164(11) 0.0035(10)
C32 0.0400(13) 0.0305(10) 0.0362(12) -0.0082(9) -0.0031(10) -0.0016(9)
C33 0.0189(8) 0.0198(7) 0.0298(9) -0.0005(7) 0.0055(7) 0.0000(7)
C34 0.0177(8) 0.0378(9) 0.0389(11) -0.0005(9) 0.0041(8) -0.0026(8)
C35 0.0359(14) 0.0397(13) 0.080(2) 0.0054(13) -0.0184(14) 0.0065(11)
C36 0.0221(13) 0.189(5) 0.056(2) -0.001(3) 0.0135(13) 0.004(2)
C37 0.0376(14) 0.0423(13) 0.075(2) -0.0028(13) -0.0102(14) -0.0150(11)
B38 0.0403(13) 0.0349(10) 0.0294(11) 0.0011(10) 0.0150(10) 0.0020(11)

loop_
_geom_bond_atom_site_label_1
_geom_bond_atom_site_label_2
_geom_bond_distance
_geom_bond_site_symmetry_2
_geom_bond_publ_flag
Ti1 C33 1.8405(18) . ?
Ti1 N2 2.0394(13) . ?
Ti1 N6 2.0690(14) . ?
Ti1 B38 2.200(2) . ?
Ti1 H80 1.98(2) . ?
Ti1 H90 1.97(2) . ?
Ti1 H91 1.97(2) . ?
Ti1 H92 2.02(2) . ?
N2 C3 1.343(2) . ?
N2 C7 1.447(2) . ?
C3 C4 1.401(2) . ?
C3 C19 1.510(2) . ?
C4 C5 1.414(2) . ?
C4 H39 0.87(2) . ?
C5 N6 1.333(2) . ?
C5 C20 1.513(2) . ?
N6 C21 1.451(2) . ?
C7 C8 1.406(2) . ?
C7 C12 1.411(2) . ?
C8 C9 1.394(2) . ?
C8 C16 1.531(2) . ?
C9 C10 1.387(3) . ?
C9 H40 0.924(19) . ?
C10 C11 1.382(3) . ?
C10 H41 0.923(19) . ?
C11 C12 1.399(2) . ?
C11 H42 0.97(2) . ?
C12 C13 1.518(2) . ?
C13 C14 1.532(3) . ?
C13 C15 1.539(3) . ?
C13 H43 0.926(18) . ?
C14 H44 0.95(2) . ?
C14 H45 1.02(2) . ?
C14 H46 0.93(2) . ?
C15 H47 1.00(2) . ?
C15 H48 0.95(2) . ?
C15 H49 1.02(2) . ?
C16 C17 1.518(3) . ?
C16 C18 1.525(3) . ?
C16 H50 0.937(17) . ?
C17 H51 0.98(2) . ?
C17 H52 0.96(2) . ?
C17 H53 1.01(2) . ?
C18 H54 0.96(2) . ?
C18 H55 0.98(3) . ?
C18 H56 0.99(2) . ?
C19 H57 0.94(2) . ?
C19 H58 0.89(3) . ?
C19 H59 0.96(2) . ?
C20 H60 0.91(3) . ?
C20 H61 0.93(3) . ?
C20 H62 0.86(3) . ?
C21 C22 1.409(2) . ?
C21 C26 1.410(2) . ?
C22 C23 1.406(2) . ?
C22 C30 1.518(3) . ?
C23 C24 1.373(3) . ?
C23 H63 0.94(2) . ?
C24 C25 1.385(3) . ?
C24 H64 0.93(2) . ?
C25 C26 1.397(2) . ?
C25 H65 0.921(19) . ?
C26 C27 1.523(3) . ?
C27 C28 1.527(3) . ?
C27 C29 1.529(3) . ?
C27 H66 0.981(17) . ?
C28 H67 0.98(2) . ?
C28 H68 0.97(2) . ?
C28 H69 0.99(3) . ?
C29 H70 0.98(2) . ?
C29 H71 0.96(2) . ?
C29 H72 0.97(2) . ?
C30 C31 1.534(3) . ?
C30 C32 1.535(3) . ?
C30 H73 0.944(18) . ?
C31 H74 0.92(2) . ?
C31 H75 0.93(2) . ?
C31 H76 0.96(2) . ?
C32 H77 1.00(2) . ?
C32 H78 0.95(2) . ?
C32 H79 1.05(2) . ?
C33 C34 1.503(2) . ?
C33 H80 0.96(2) . ?
C34 C36 1.525(4) . ?
C34 C37 1.526(3) . ?
C34 C35 1.535(3) . ?
C35 H81 1.00(3) . ?
C35 H82 0.95(3) . ?
C35 H83 0.94(4) . ?
C36 H87 0.99(3) . ?
C36 H88 0.85(5) . ?
C36 H89 1.00(4) . ?
C37 H84 0.98(3) . ?
C37 H85 0.96(2) . ?
C37 H86 1.01(3) . ?
B38 H90 1.14(2) . ?
B38 H91 1.19(2) . ?
B38 H92 1.15(2) . ?
B38 H93 1.17(2) . ?
